data_2104514
loop_
_publ_author_name
'Marsh, Richard E.'

_publ_section_title
;
 Space groups <i>P</i>1 and <i>Cc</i>: how are they doing?
;
_journal_coeditor_code BK5088
_journal_issue 6
_journal_name_full 'Acta Crystallographica Section B'
_journal_page_first 782
_journal_page_last 783
_journal_paper_doi 10.1107/S0108768109046448
_journal_volume 65
_journal_year 2009
_chemical_formula_moiety 'C21 H24 N3 O2, C6 H2 N3 O7'
_chemical_formula_sum 'C27 H26 N6 O9'
_chemical_formula_weight 578.54
_chemical_name_systematic
; 
N-Benzyl-2-(5-(methoxymethyl)-6-oxo-2-phenyl-1,6-dihydropyrimidin-4-yl)-
ethanaminium 2,4,6-trinitrophenolate
;
_space_group_IT_number 15
_symmetry_cell_setting monoclinic
_symmetry_space_group_name_Hall '-C 2yc'
_symmetry_space_group_name_H-M 'C 1 2/c 1'
_cell_angle_alpha 90.00
_cell_angle_beta 128.14(2)
_cell_angle_gamma 90.00
_cell_formula_units_Z 8
_cell_length_a 38.553(9)
_cell_length_b 6.882(2)
_cell_length_c 27.215(7)
_cell_measurement_temperature 293(2)
_cell_volume 5679(3)
_diffrn_radiation_type MoK\a
_diffrn_radiation_wavelength 0.71073
_exptl_crystal_density_diffrn 1.353
_exptl_crystal_density_method 'not measured'
_exptl_crystal_F_000 2416
_cod_data_source_file bk5088.cif
_cod_data_source_block YAJXIR
_cod_original_sg_symbol_H-M C2/c
_cod_database_code 2104514

loop_
_symmetry_equiv_pos_as_xyz
'x, y, z'
'-x, y, 1/2-z'
'-x, -y, -z'
'x, -y, z+1/2'
'x+1/2, y+1/2, z'
'1/2-x, 1/2+y, 1/2-z'
'1/2-x, 1/2-y, -z'
'x+1/2, -y+1/2, z+1/2'

loop_
_atom_site_label
_atom_site_type_symbol
_atom_site_fract_x
_atom_site_fract_y
_atom_site_fract_z
_atom_site_occupancy
O1 O 0.3020 0.7562 0.0678 1
O2 O 0.3829 0.6173 0.2248 1
N1 N 0.2531 0.5155 0.0408 1
H1 H 0.2328 0.5816 0.0088 1
N2 N 0.2719 0.2285 0.0976 1
N3 N 0.3516 0.3158 0.2730 1
H2 H 0.3773 0.2908 0.3109 1
H3 H 0.3564 0.4120 0.2556 1
C1 C 0.2950 0.5920 0.0786 1
C2 C 0.2420 0.3380 0.0516 1
C3 C 0.3150 0.2905 0.1349 1
C4 C 0.3277 0.4665 0.1282 1
C5 C 0.3740 0.5400 0.1696 1
H4 H 0.3942 0.4352 0.1800 1
H5 H 0.3778 0.6400 0.1482 1
C6 C 0.4254 0.7125 0.2625 1
H6 H 0.4308 0.7653 0.2992 1
H7 H 0.4255 0.8150 0.2388 1
H8 H 0.4480 0.6200 0.2744 1
C7 C 0.3456 0.1490 0.1860 1
H9 H 0.3414 0.0213 0.1680 1
H10 H 0.3758 0.1880 0.2066 1
C8 C 0.3375 0.1375 0.2333 1
H11 H 0.3532 0.0262 0.2602 1
H12 H 0.3063 0.1163 0.2116 1
C9 C 0.3190 0.3830 0.2816 1
H13 H 0.3332 0.4748 0.3158 1
H14 H 0.3096 0.2732 0.2928 1
C10 C 0.2794 0.4775 0.2248 1
C11 C 0.2379 0.3975 0.1907 1
H15 H 0.2342 0.2796 0.2034 1
C12 C 0.2014 0.4875 0.1384 1
H16 H 0.1738 0.4290 0.1156 1
C13 C 0.2068 0.6645 0.1208 1
H17 H 0.1826 0.7288 0.0866 1
C14 C 0.2478 0.7465 0.1536 1
H18 H 0.2514 0.8648 0.1408 1
C15 C 0.2837 0.6560 0.2052 1
H19 H 0.3112 0.7144 0.2274 1
C16 C 0.1950 0.2825 0.0095 1
C17 C 0.1608 0.4105 -0.0303 1
H20 H 0.1668 0.5402 -0.0316 1
C18 C 0.1178 0.3460 -0.0680 1
H21 H 0.0955 0.4333 -0.0952 1
C19 C 0.1071 0.1575 -0.0670 1
H22 H 0.0780 0.1163 -0.0922 1
C20 C 0.1409 0.0315 -0.0274 1
H23 H 0.1342 -0.0972 -0.0264 1
C21 C 0.1846 0.0890 0.0112 1
H24 H 0.2068 0.0004 0.0381 1
O3 O -0.0858 0.2880 -0.1088 1
O4 O -0.0486 0.1860 0.0620 1
O5 O -0.0932 0.3504 -0.0188 1
O6 O 0.1026 0.2110 0.1446 1
O7 O 0.1175 0.1765 0.0809 1
O8 O -0.0570 0.2510 -0.1762 1
O9 O 0.0045 0.3525 -0.1353 1
N4 N -0.0593 0.2660 0.0144 1
N5 N 0.0914 0.2072 0.0914 1
N6 N -0.0218 0.2915 -0.1310 1
C22 C -0.0458 0.2745 -0.0644 1
C23 C -0.0290 0.2605 -0.0001 1
C24 C 0.0146 0.2360 0.0488 1
H25 H 0.0234 0.2215 0.0890 1
C25 C 0.0457 0.2320 0.0392 1
C26 C 0.0329 0.2495 -0.0204 1
H26 H 0.0538 0.2472 -0.0272 1
C27 C -0.0110 0.2705 -0.0696 1

loop_
_geom_angle_atom_site_label_1
_geom_angle_atom_site_label_2
_geom_angle_atom_site_label_3
_geom_angle
_geom_angle_site_symmetry_1
_geom_angle_site_symmetry_2
_geom_angle_site_symmetry_3
_geom_angle_publ_flag
C5 O2 C6 110.34 . . . yes
C1 N1 C2 123.58 . . . yes
C2 N2 C3 118.74 . . . yes
C8 N3 C9 113.75 . . . yes
C1 N1 H1 118.00 . . . no
C2 N1 H1 118.00 . . . no
H2 N3 H3 108.00 . . . no
C8 N3 H2 109.00 . . . no
C8 N3 H3 109.00 . . . no
C9 N3 H2 109.00 . . . no
C9 N3 H3 109.00 . . . no
O4 N4 C23 118.50 . . . yes
O5 N4 C23 120.09 . . . yes
O4 N4 O5 121.39 . . . yes
O6 N5 O7 122.54 . . . yes
O6 N5 C25 119.13 . . . yes
O7 N5 C25 118.28 . . . yes
O9 N6 C27 119.94 . . . yes
O8 N6 O9 119.66 . . . yes
O8 N6 C27 120.38 . . . yes
O1 C1 N1 119.94 . . . yes
O1 C1 C4 125.40 . . . yes
N1 C1 C4 114.66 . . . yes
N1 C2 N2 120.71 . . . yes
N1 C2 C16 117.12 . . . yes
N2 C2 C16 122.16 . . . yes
C4 C3 C7 124.09 . . . no
N2 C3 C4 123.25 . . . yes
N2 C3 C7 112.53 . . . yes
C1 C4 C5 116.93 . . . no
C3 C4 C5 124.21 . . . no
C1 C4 C3 118.86 . . . no
O2 C5 C4 108.67 . . . yes
C3 C7 C8 111.60 . . . no
N3 C8 C7 113.58 . . . yes
N3 C9 C10 113.31 . . . yes
C9 C10 C15 119.64 . . . no
C11 C10 C15 117.38 . . . no
C9 C10 C11 122.96 . . . no
C10 C11 C12 122.36 . . . no
C11 C12 C13 118.66 . . . no
C12 C13 C14 120.14 . . . no
C13 C14 C15 120.69 . . . no
C10 C15 C14 120.75 . . . no
C2 C16 C17 124.14 . . . no
C2 C16 C21 117.39 . . . no
C17 C16 C21 118.46 . . . no
C16 C17 C18 120.23 . . . no
C17 C18 C19 122.03 . . . no
C18 C19 C20 117.67 . . . no
C19 C20 C21 122.49 . . . no
C16 C21 C20 119.12 . . . no
O3 C22 C23 122.75 . . . yes
O3 C22 C27 125.47 . . . yes
C23 C22 C27 111.78 . . . no
N4 C23 C22 119.66 . . . yes
N4 C23 C24 116.95 . . . yes
C22 C23 C24 123.35 . . . no
C23 C24 C25 120.68 . . . no
N5 C25 C24 119.69 . . . yes
N5 C25 C26 120.24 . . . yes
C24 C25 C26 120.06 . . . no
C25 C26 C27 119.17 . . . no
N6 C27 C22 119.26 . . . yes
N6 C27 C26 115.86 . . . yes
C22 C27 C26 124.87 . . . no

loop_
_geom_bond_atom_site_label_1
_geom_bond_atom_site_label_2
_geom_bond_distance
_geom_bond_site_symmetry_1
_geom_bond_site_symmetry_2
_geom_bond_publ_flag
O1 C1 1.2386 . . yes
O2 C5 1.4216 . . yes
O2 C6 1.4457 . . yes
O3 C22 1.2431 . . yes
O4 N4 1.2212 . . yes
O5 N4 1.1846 . . yes
O6 N5 1.2293 . . yes
O7 N5 1.2223 . . yes
O8 N6 1.1707 . . yes
O9 N6 1.1681 . . yes
N1 C1 1.3756 . . yes
N1 C2 1.3846 . . yes
N2 C2 1.2967 . . yes
N2 C3 1.3748 . . yes
N3 C9 1.4871 . . yes
N3 C8 1.4977 . . yes
N1 H1 0.8600 . . no
N3 H2 0.9000 . . no
N3 H3 0.9000 . . no
N4 C23 1.4461 . . yes
N5 C25 1.4352 . . yes
N6 C27 1.4585 . . yes
C1 C4 1.4337 . . no
C2 C16 1.4757 . . no
C3 C4 1.3603 . . no
C3 C7 1.4992 . . no
C4 C5 1.4925 . . no
C7 C8 1.5025 . . no
C9 C10 1.4928 . . no
C10 C11 1.3748 . . no
C10 C15 1.3894 . . no
C11 C12 1.3841 . . no
C12 C13 1.3710 . . no
C13 C14 1.3678 . . no
C14 C15 1.3693 . . no
C16 C17 1.3870 . . no
C16 C21 1.3997 . . no
C17 C18 1.3773 . . no
C18 C19 1.3666 . . no
C19 C20 1.3700 . . no
C20 C21 1.3829 . . no
C5 H4 0.9700 . . no
C5 H5 0.9700 . . no
C6 H6 0.9600 . . no
C6 H7 0.9600 . . no
C6 H8 0.9600 . . no
C7 H9 0.9700 . . no
C7 H10 0.9700 . . no
C8 H12 0.9700 . . no
C8 H11 0.9700 . . no
C9 H13 0.9700 . . no
C9 H14 0.9700 . . no
C11 H15 0.9300 . . no
C12 H16 0.9300 . . no
C13 H17 0.9300 . . no
C14 H18 0.9300 . . no
C15 H19 0.9300 . . no
C17 H20 0.9300 . . no
C18 H21 0.9300 . . no
C19 H22 0.9300 . . no
C20 H23 0.9300 . . no
C21 H24 0.9300 . . no
C22 C23 1.4461 . . no
C22 C27 1.4336 . . no
C23 C24 1.3645 . . no
C24 C25 1.3761 . . no
C25 C26 1.3785 . . no
C26 C27 1.3708 . . no
C24 H25 0.9300 . . no
C26 H26 0.9300 . . no
